data_2209059
loop_
_publ_author_name
'Yusof, M. Sukeri M.'
'Hamid, Masrini A.'
'Ramli, R. N. Hikma R.'
'Yamin, Bohari M.'

_publ_section_title
;
 <i>N</i>-(4-Methylbenzoyl)-<i>N</i>'-(4-nitrophenyl)thiourea
;
_journal_coeditor_code AC2017
_journal_issue 6
_journal_name_full 'Acta Crystallographica Section E'
_journal_page_first o2131
_journal_page_last o2132
_journal_paper_doi 10.1107/S1600536806015534
_journal_volume 62
_journal_year 2006
_chemical_formula_iupac 'C15 H13 N3 O3 S'
_chemical_formula_moiety 'C15 H13 N3 O3 S'
_chemical_formula_sum 'C15 H13 N3 O3 S'
_chemical_formula_weight 315.34
_chemical_name_systematic
;
N-(4-Methylbenzoyl)-N-(4-nitrophenyl)thiourea
;
_space_group_IT_number 14
_symmetry_cell_setting monoclinic
_symmetry_space_group_name_Hall '-P 2ybc'
_symmetry_space_group_name_H-M 'P 1 21/c 1'
_atom_sites_solution_hydrogens geom
_atom_sites_solution_primary direct
_atom_sites_solution_secondary difmap
_audit_creation_method SHELXL-97
_cell_angle_alpha 90.00
_cell_angle_beta 101.976(4)
_cell_angle_gamma 90.00
_cell_formula_units_Z 4
_cell_length_a 12.237(3)
_cell_length_b 6.3181(15)
_cell_length_c 19.362(5)
_cell_measurement_reflns_used 1024
_cell_measurement_temperature 293(2)
_cell_measurement_theta_max 25.0
_cell_measurement_theta_min 1.7
_cell_volume 1464.4(6)
_computing_cell_refinement 'SAINT (Bruker, 2000)'
_computing_data_collection 'SMART (Bruker, 2000)'
_computing_data_reduction SAINT
_computing_molecular_graphics 'SHELXTL (Sheldrick, 1997b)'
_computing_publication_material
;
SHELXTL, PARST (Nardelli, 1995) and PLATON (Spek, 2003)
;
_computing_structure_refinement 'SHELXL97 (Sheldrick, 1997a)'
_computing_structure_solution 'SHELXS97 (Sheldrick, 1997a)'
_diffrn_ambient_temperature 293(2)
_diffrn_detector_area_resol_mean 83.66
_diffrn_measured_fraction_theta_full 0.99
_diffrn_measured_fraction_theta_max 0.99
_diffrn_measurement_device_type
;
Bruker SMART APEX CCD area-detector
;
_diffrn_measurement_method \w
_diffrn_radiation_monochromator graphite
_diffrn_radiation_source 'fine-focus sealed tube'
_diffrn_radiation_type MoK\a
_diffrn_radiation_wavelength 0.71073
_diffrn_reflns_av_R_equivalents 0.0267
_diffrn_reflns_av_sigmaI/netI 0.0290
_diffrn_reflns_limit_h_max 13
_diffrn_reflns_limit_h_min -14
_diffrn_reflns_limit_k_max 7
_diffrn_reflns_limit_k_min -7
_diffrn_reflns_limit_l_max 21
_diffrn_reflns_limit_l_min -23
_diffrn_reflns_number 7216
_diffrn_reflns_theta_full 25.0
_diffrn_reflns_theta_max 25.0
_diffrn_reflns_theta_min 1.7
_diffrn_standards_decay_% 0
_diffrn_standards_interval_time 0
_diffrn_standards_number 0
_exptl_absorpt_coefficient_mu 0.237
_exptl_absorpt_correction_T_max 0.974
_exptl_absorpt_correction_T_min 0.911
_exptl_absorpt_correction_type multi-scan
_exptl_absorpt_process_details '(SADABS; Bruker, 2000)'
_exptl_crystal_colour 'light yellow'
_exptl_crystal_density_diffrn 1.430
_exptl_crystal_density_method 'not measured'
_exptl_crystal_description slab
_exptl_crystal_F_000 656
_exptl_crystal_size_max 0.40
_exptl_crystal_size_mid 0.31
_exptl_crystal_size_min 0.11
_refine_diff_density_max 0.19
_refine_diff_density_min -0.19
_refine_ls_extinction_method none
_refine_ls_goodness_of_fit_ref 1.00
_refine_ls_hydrogen_treatment constr
_refine_ls_matrix_type full
_refine_ls_number_parameters 200
_refine_ls_number_reflns 2572
_refine_ls_number_restraints 0
_refine_ls_restrained_S_all 1.00
_refine_ls_R_factor_all 0.064
_refine_ls_R_factor_gt 0.046
_refine_ls_shift/su_max 0.000
_refine_ls_shift/su_mean 0.000
_refine_ls_structure_factor_coef Fsqd
_refine_ls_weighting_details 'calc w=1/[\s^2^(Fo^2^)+(0.0714P)^2^+0.407P] where P=(Fo^2^+2Fc^2^)/3'
_refine_ls_weighting_scheme calc
_refine_ls_wR_factor_gt 0.118
_refine_ls_wR_factor_ref 0.128
_reflns_number_gt 2004
_reflns_number_total 2572
_reflns_threshold_expression I>2\s(I)
_cod_data_source_file ac2017.cif
_cod_data_source_block I
_cod_depositor_comments
;
The following automatic conversions were performed:
'_symmetry_cell_setting' value 'Monoclinic' changed to 'monoclinic'
according to '/home/saulius/struct/CIF-dictionaries/cif_core.dic'
dictionary named 'cif_core.dic' version 2.4.1 from 2010-06-29.

Automatic conversion script
Id: cif_fix_enum 1527 2010-12-29 10:47:43Z saulius 

The following automatic conversions were performed:

'_symmetry_cell_setting' value 'Monoclinic' changed to 'monoclinic'
according to /home/saulius/struct/CIF-dictionaries/cif_core.dic
dictionary named 'cif_core.dic' version 2.4.1 from 2010-06-29.

Automatic conversion script
Id: cif_fix_values 1715 2011-07-08 13:25:40Z adriana 
;
_cod_original_sg_symbol_H-M P21/c
_cod_database_code 2209059
_cod_database_fobs_code 2209059

loop_
_symmetry_equiv_pos_as_xyz
'x, y, z'
'-x, y+1/2, -z+1/2'
'-x, -y, -z'
'x, -y-1/2, z-1/2'

loop_
_atom_site_type_symbol
_atom_site_label
_atom_site_fract_x
_atom_site_fract_y
_atom_site_fract_z
_atom_site_U_iso_or_equiv
_atom_site_adp_type
_atom_site_calc_flag
_atom_site_refinement_flags
_atom_site_occupancy
S S1 0.09616(6) 0.64478(12) 0.08710(4) 0.0640(3) Uani d . 1
O O1 0.34704(14) 0.4156(3) -0.03927(10) 0.0614(5) Uani d . 1
O O2 0.5778(2) 1.4744(4) 0.18236(12) 0.0894(7) Uani d . 1
O O3 0.42415(18) 1.5513(3) 0.21375(11) 0.0802(6) Uani d . 1
N N1 0.18220(15) 0.4256(3) -0.00226(10) 0.0477(5) Uani d . 1
H H1A 0.1181 0.3645 -0.0081 0.057 Uiso calc R 1
N N2 0.29485(15) 0.6956(3) 0.04981(10) 0.0458(5) Uani d . 1
H H2A 0.3399 0.6369 0.0269 0.055 Uiso calc R 1
N N3 0.4813(2) 1.4374(4) 0.18436(11) 0.0588(6) Uani d . 1
C C6 0.21069(18) 0.1571(3) -0.08598(12) 0.0428(5) Uani d . 1
C C1 0.1307(2) 0.0208(4) -0.06996(12) 0.0489(6) Uani d . 1
H H1 0.1018 0.0445 -0.0299 0.059 Uiso calc R 1
C C2 0.0938(2) -0.1498(4) -0.11304(13) 0.0514(6) Uani d . 1
H H2 0.0401 -0.2396 -0.1015 0.062 Uiso calc R 1
C C3 0.1350(2) -0.1894(4) -0.17287(12) 0.0491(6) Uani d . 1
C C4 0.2150(2) -0.0524(4) -0.18859(13) 0.0564(7) Uani d . 1
H H4 0.2437 -0.0758 -0.2288 0.068 Uiso calc R 1
C C5 0.2525(2) 0.1175(4) -0.14587(13) 0.0531(6) Uani d . 1
H H5 0.3066 0.2066 -0.1573 0.064 Uiso calc R 1
C C15 0.0941(3) -0.3753(4) -0.21946(15) 0.0690(8) Uani d . 1
H H15C 0.0430 -0.4568 -0.1987 0.104 Uiso calc R 1
H H15B 0.1564 -0.4623 -0.2243 0.104 Uiso calc R 1
H H15A 0.0568 -0.3257 -0.2651 0.104 Uiso calc R 1
C C7 0.25433(19) 0.3412(4) -0.04129(12) 0.0455(6) Uani d . 1
C C8 0.19740(19) 0.5943(4) 0.04499(12) 0.0452(6) Uani d . 1
C C9 0.33626(18) 0.8819(3) 0.08604(12) 0.0425(5) Uani d . 1
C C10 0.4417(2) 0.9428(4) 0.07917(13) 0.0531(6) Uani d . 1
H H10 0.4811 0.8599 0.0530 0.064 Uiso calc R 1
C C11 0.4890(2) 1.1250(4) 0.11072(14) 0.0564(7) Uani d . 1
H H11 0.5599 1.1662 0.1059 0.068 Uiso calc R 1
C C12 0.4307(2) 1.2450(4) 0.14926(12) 0.0469(6) Uani d . 1
C C13 0.3261(2) 1.1885(4) 0.15708(14) 0.0573(7) Uani d . 1
H H13 0.2878 1.2721 0.1837 0.069 Uiso calc R 1
C C14 0.2781(2) 1.0062(4) 0.12518(14) 0.0578(7) Uani d . 1
H H14 0.2068 0.9668 0.1299 0.069 Uiso calc R 1

loop_
_atom_site_aniso_label
_atom_site_aniso_U_11
_atom_site_aniso_U_22
_atom_site_aniso_U_33
_atom_site_aniso_U_12
_atom_site_aniso_U_13
_atom_site_aniso_U_23
S1 0.0576(4) 0.0738(5) 0.0673(5) -0.0202(3) 0.0283(3) -0.0246(4)
O1 0.0499(10) 0.0622(12) 0.0753(12) -0.0107(9) 0.0205(9) -0.0229(9)
O2 0.0970(16) 0.0814(16) 0.0953(16) -0.0481(13) 0.0329(13) -0.0261(12)
O3 0.0948(15) 0.0609(13) 0.0800(14) -0.0023(11) 0.0069(12) -0.0300(11)
N1 0.0448(11) 0.0442(11) 0.0558(12) -0.0093(8) 0.0147(9) -0.0098(9)
N2 0.0418(10) 0.0437(11) 0.0531(12) -0.0047(8) 0.0126(9) -0.0099(9)
N3 0.0731(15) 0.0521(14) 0.0477(13) -0.0149(12) 0.0043(11) -0.0019(10)
C6 0.0449(12) 0.0375(12) 0.0451(13) 0.0008(10) 0.0075(10) 0.0001(10)
C1 0.0618(15) 0.0383(13) 0.0487(14) -0.0020(11) 0.0160(11) -0.0006(11)
C2 0.0590(15) 0.0371(13) 0.0589(15) -0.0085(11) 0.0140(12) 0.0037(11)
C3 0.0578(14) 0.0383(13) 0.0481(14) 0.0011(11) 0.0039(12) -0.0004(11)
C4 0.0642(16) 0.0569(16) 0.0507(14) -0.0035(13) 0.0181(12) -0.0064(12)
C5 0.0530(14) 0.0487(15) 0.0601(16) -0.0102(12) 0.0174(12) -0.0079(12)
C15 0.092(2) 0.0515(16) 0.0617(17) -0.0125(15) 0.0126(15) -0.0117(13)
C7 0.0460(13) 0.0411(13) 0.0484(13) -0.0020(11) 0.0076(11) 0.0010(10)
C8 0.0499(13) 0.0409(13) 0.0439(13) -0.0042(10) 0.0077(10) -0.0025(10)
C9 0.0456(13) 0.0379(12) 0.0423(12) -0.0009(10) 0.0057(10) -0.0016(10)
C10 0.0489(14) 0.0519(15) 0.0606(16) -0.0058(11) 0.0161(12) -0.0130(12)
C11 0.0501(14) 0.0580(16) 0.0613(16) -0.0131(12) 0.0124(12) -0.0050(13)
C12 0.0579(15) 0.0400(13) 0.0386(12) -0.0030(11) 0.0004(11) -0.0022(10)
C13 0.0621(16) 0.0524(16) 0.0596(16) -0.0019(12) 0.0176(13) -0.0161(12)
C14 0.0496(14) 0.0569(16) 0.0701(17) -0.0088(12) 0.0194(13) -0.0168(13)

loop_
_atom_type_symbol
_atom_type_description
_atom_type_scat_dispersion_real
_atom_type_scat_dispersion_imag
_atom_type_scat_source
C C 0.0033 0.0016 'International Tables Vol C Tables 4.2.6.8 and 6.1.1.4'
H H 0.0000 0.0000 'International Tables Vol C Tables 4.2.6.8 and 6.1.1.4'
N N 0.0061 0.0033 'International Tables Vol C Tables 4.2.6.8 and 6.1.1.4'
O O 0.0106 0.0060 'International Tables Vol C Tables 4.2.6.8 and 6.1.1.4'
S S 0.1246 0.1234 'International Tables Vol C Tables 4.2.6.8 and 6.1.1.4'

loop_
_geom_angle_atom_site_label_1
_geom_angle_atom_site_label_2
_geom_angle_atom_site_label_3
_geom_angle
_geom_angle_publ_flag
C7 N1 C8 129.90(19) yes
C7 N1 H1A 115.1 ?
C8 N1 H1A 115.1 ?
C8 N2 C9 131.04(19) ?
C8 N2 H2A 114.5 ?
C9 N2 H2A 114.5 ?
O2 N3 O3 123.8(2) ?
O2 N3 C12 117.7(2) ?
O3 N3 C12 118.5(2) ?
C5 C6 C1 118.4(2) ?
C5 C6 C7 118.7(2) ?
C1 C6 C7 122.9(2) ?
C2 C1 C6 120.5(2) ?
C2 C1 H1 119.7 ?
C6 C1 H1 119.7 ?
C3 C2 C1 121.2(2) ?
C3 C2 H2 119.4 ?
C1 C2 H2 119.4 ?
C2 C3 C4 117.9(2) ?
C2 C3 C15 120.8(2) ?
C4 C3 C15 121.2(2) ?
C5 C4 C3 121.2(2) ?
C5 C4 H4 119.4 ?
C3 C4 H4 119.4 ?
C4 C5 C6 120.7(2) ?
C4 C5 H5 119.7 ?
C6 C5 H5 119.7 ?
C3 C15 H15C 109.5 ?
C3 C15 H15B 109.5 ?
H15C C15 H15B 109.5 ?
C3 C15 H15A 109.5 ?
H15C C15 H15A 109.5 ?
H15B C15 H15A 109.5 ?
O1 C7 N1 121.9(2) ?
O1 C7 C6 122.7(2) ?
N1 C7 C6 115.37(19) ?
N2 C8 N1 114.04(19) yes
N2 C8 S1 128.49(18) yes
N1 C8 S1 117.48(16) yes
C10 C9 C14 119.5(2) ?
C10 C9 N2 115.6(2) ?
C14 C9 N2 124.9(2) ?
C11 C10 C9 120.5(2) ?
C11 C10 H10 119.8 ?
C9 C10 H10 119.8 ?
C12 C11 C10 119.3(2) ?
C12 C11 H11 120.3 ?
C10 C11 H11 120.3 ?
C11 C12 C13 121.5(2) ?
C11 C12 N3 119.8(2) ?
C13 C12 N3 118.7(2) ?
C12 C13 C14 119.4(2) ?
C12 C13 H13 120.3 ?
C14 C13 H13 120.3 ?
C13 C14 C9 119.9(2) ?
C13 C14 H14 120.1 ?
C9 C14 H14 120.1 ?

loop_
_geom_bond_atom_site_label_1
_geom_bond_atom_site_label_2
_geom_bond_distance
_geom_bond_publ_flag
S1 C8 1.649(2) yes
O1 C7 1.221(3) ?
O2 N3 1.212(3) ?
O3 N3 1.223(3) ?
N1 C7 1.383(3) yes
N1 C8 1.392(3) yes
N1 H1A 0.8600 ?
N2 C8 1.339(3) yes
N2 C9 1.410(3) ?
N2 H2A 0.8600 ?
N3 C12 1.466(3) ?
C6 C5 1.384(3) ?
C6 C1 1.386(3) ?
C6 C7 1.481(3) ?
C1 C2 1.380(3) ?
C1 H1 0.9300 ?
C2 C3 1.379(3) ?
C2 H2 0.9300 ?
C3 C4 1.387(3) ?
C3 C15 1.502(3) ?
C4 C5 1.374(3) ?
C4 H4 0.9300 ?
C5 H5 0.9300 ?
C15 H15C 0.9600 ?
C15 H15B 0.9600 ?
C15 H15A 0.9600 ?
C9 C10 1.379(3) ?
C9 C14 1.386(3) ?
C10 C11 1.373(3) ?
C10 H10 0.9300 ?
C11 C12 1.364(3) ?
C11 H11 0.9300 ?
C12 C13 1.367(3) ?
C13 C14 1.379(3) ?
C13 H13 0.9300 ?
C14 H14 0.9300 ?

loop_
_geom_hbond_atom_site_label_D
_geom_hbond_atom_site_label_H
_geom_hbond_atom_site_label_A
_geom_hbond_site_symmetry_A
_geom_hbond_distance_DH
_geom_hbond_distance_HA
_geom_hbond_distance_DA
_geom_hbond_angle_DHA
_geom_hbond_publ_flag
N2 H2A O1 1_555 0.86 1.91 2.640(3) 142 yes
C14 H14 S1 1_555 0.93 2.49 3.168(3) 130 no
N1 H1A S1 3_565 0.86 2.75 3.490(2) 145 yes
C5 H5 O2 3_675 0.93 2.57 3.474(4) 165 yes

loop_
_geom_torsion_atom_site_label_1
_geom_torsion_atom_site_label_2
_geom_torsion_atom_site_label_3
_geom_torsion_atom_site_label_4
_geom_torsion
C5 C6 C1 C2 -0.2(4)
C7 C6 C1 C2 -179.3(2)
C6 C1 C2 C3 0.0(4)
C1 C2 C3 C4 0.0(4)
C1 C2 C3 C15 -179.9(2)
C2 C3 C4 C5 0.2(4)
C15 C3 C4 C5 -179.9(2)
C3 C4 C5 C6 -0.4(4)
C1 C6 C5 C4 0.4(4)
C7 C6 C5 C4 179.6(2)
C8 N1 C7 O1 -1.7(4)
C8 N1 C7 C6 179.1(2)
C5 C6 C7 O1 -25.5(3)
C1 C6 C7 O1 153.6(2)
C5 C6 C7 N1 153.8(2)
C1 C6 C7 N1 -27.1(3)
C9 N2 C8 N1 173.5(2)
C9 N2 C8 S1 -6.3(4)
C7 N1 C8 N2 4.1(3)
C7 N1 C8 S1 -176.05(19)
C8 N2 C9 C10 -179.7(2)
C8 N2 C9 C14 -1.5(4)
C14 C9 C10 C11 0.0(4)
N2 C9 C10 C11 178.3(2)
C9 C10 C11 C12 0.3(4)
C10 C11 C12 C13 -0.2(4)
C10 C11 C12 N3 178.8(2)
O2 N3 C12 C11 -5.8(3)
O3 N3 C12 C11 174.1(2)
O2 N3 C12 C13 173.2(2)
O3 N3 C12 C13 -6.9(3)
C11 C12 C13 C14 -0.2(4)
N3 C12 C13 C14 -179.1(2)
C12 C13 C14 C9 0.4(4)
C10 C9 C14 C13 -0.3(4)
N2 C9 C14 C13 -178.5(2)

loop_
_cod_related_entry_id
_cod_related_entry_database
_cod_related_entry_code
1 ChemSpider 2171508
